data_7061950
loop_
_publ_author_name
'Zhao, Lan'
'Xu, Jun'
'Ma, Jun'
'Yin, Guangwei'
'Li, Fangyi'
'Suo, Tongchuan'
'Wang, Chunhua'

_publ_section_title
;
 Formal [4+1] cyclization of (thio/imido)hydrazides and ethyl
 3,3,3-trifluoropropanoate: unified synthesis of 1,3,4-oxadiazoles,
 1,3,4-thiadiazoles and 1,2,4-triazoles
;
_journal_issue 43
_journal_name_full 'New Journal of Chemistry'
_journal_page_first 20755
_journal_page_last 20759
_journal_paper_doi 10.1039/D2NJ04147B
_journal_volume 46
_journal_year 2022
_chemical_formula_moiety 'C12 H12 N2 O3'
_chemical_formula_sum 'C12 H12 N2 O3'
_chemical_formula_weight 232.24
_chemical_name_systematic 'ethyl 2-(5-phenyl-1,3,4-oxadiazol-2-yl)acetate'
_space_group_crystal_system triclinic
_space_group_IT_number 2
_space_group_name_Hall '-P 1'
_space_group_name_H-M_alt 'P -1'
_atom_sites_solution_hydrogens geom
_atom_sites_solution_primary iterative
_audit_creation_date 2021-08-27
_audit_creation_method
;
Olex2 1.2
(compiled 2018.05.29 svn.r3508 for OlexSys, GUI svn.r5506)
;
_audit_update_record
;
2022-05-04 deposited with the CCDC.	2022-10-03 downloaded from the CCDC.
;
_cell_angle_alpha 85.953(9)
_cell_angle_beta 80.093(9)
_cell_angle_gamma 75.863(7)
_cell_formula_units_Z 2
_cell_length_a 5.6320(5)
_cell_length_b 8.3085(7)
_cell_length_c 12.2276(16)
_cell_measurement_reflns_used 1501
_cell_measurement_temperature 100(2)
_cell_measurement_theta_max 28.2550
_cell_measurement_theta_min 4.2980
_cell_volume 546.33(10)
_computing_cell_refinement 'CrysAlisPro 1.171.40.84a (Rigaku OD, 2020)'
_computing_data_collection 'CrysAlisPro 1.171.40.84a (Rigaku OD, 2020)'
_computing_data_reduction 'CrysAlisPro 1.171.40.84a (Rigaku OD, 2020)'
_computing_molecular_graphics 'Olex2 (Dolomanov et al., 2009)'
_computing_publication_material 'Olex2 (Dolomanov et al., 2009)'
_computing_structure_refinement 'ShelXL (Sheldrick, 2015)'
_computing_structure_solution 'olex2.solve (Bourhis et al., 2015)'
_diffrn_ambient_temperature 100(2)
_diffrn_detector 'CCD plate'
_diffrn_detector_area_resol_mean 5.3127
_diffrn_detector_type AtlasS2
_diffrn_measured_fraction_theta_full 0.997
_diffrn_measured_fraction_theta_max 0.819
_diffrn_measurement_details
;
List of Runs (angles in degrees, time in seconds):

  # Type    Start    End  Width  t~exp~   \w     \q     \k     \f   Frames
#--------------------------------------------------------------------------
  1  \w      1.00  53.00   1.00    1.00    --   12.53 -99.00 120.00   52
  2  \w    -54.00 -21.00   1.00    1.00    --   12.53 -57.00 120.00   33
  3  \w     12.00  37.00   1.00    1.00    --   12.53 -57.00 120.00   25
  4  \w      2.00  85.00   1.00    1.00    --   12.53  57.00  30.00   83
  5  \w    -11.00  84.00   1.00    1.00    --   12.53  57.00 -90.00   95
;
_diffrn_measurement_device 'four-circle diffractometer'
_diffrn_measurement_device_type 'SuperNova, Dual, Cu at home/near, AtlasS2'
_diffrn_measurement_method '\w scans'
_diffrn_orient_matrix_type 'CrysAlisPro convention (1999,Acta A55,543-557)'
_diffrn_orient_matrix_UB_11 -0.1204015000
_diffrn_orient_matrix_UB_12 -0.0102377000
_diffrn_orient_matrix_UB_13 0.0224056000
_diffrn_orient_matrix_UB_21 0.0337941000
_diffrn_orient_matrix_UB_22 -0.0128182000
_diffrn_orient_matrix_UB_23 0.0537671000
_diffrn_orient_matrix_UB_31 -0.0408672000
_diffrn_orient_matrix_UB_32 0.0865341000
_diffrn_orient_matrix_UB_33 0.0088236000
_diffrn_radiation_monochromator mirror
_diffrn_radiation_probe x-ray
_diffrn_radiation_type MoK\a
_diffrn_radiation_wavelength 0.71073
_diffrn_reflns_av_R_equivalents 0.0441
_diffrn_reflns_av_unetI/netI 0.0812
_diffrn_reflns_Laue_measured_fraction_full 0.997
_diffrn_reflns_Laue_measured_fraction_max 0.819
_diffrn_reflns_limit_h_max 7
_diffrn_reflns_limit_h_min -7
_diffrn_reflns_limit_k_max 11
_diffrn_reflns_limit_k_min -11
_diffrn_reflns_limit_l_max 16
_diffrn_reflns_limit_l_min -14
_diffrn_reflns_number 4184
_diffrn_reflns_point_group_measured_fraction_full 0.997
_diffrn_reflns_point_group_measured_fraction_max 0.819
_diffrn_reflns_theta_full 25.242
_diffrn_reflns_theta_max 29.659
_diffrn_reflns_theta_min 3.384
_diffrn_source 'micro-focus sealed X-ray tube'
_diffrn_source_type 'SuperNova (Mo) X-ray Source'
_exptl_absorpt_coefficient_mu 0.103
_exptl_absorpt_correction_T_max 1.00000
_exptl_absorpt_correction_T_min 0.89951
_exptl_absorpt_correction_type multi-scan
_exptl_absorpt_process_details
;
CrysAlisPro 1.171.40.84a (Rigaku Oxford Diffraction, 2020)
Empirical absorption correction using spherical harmonics,
implemented in SCALE3 ABSPACK scaling algorithm.
;
_exptl_crystal_colour colourless
_exptl_crystal_colour_primary colourless
_exptl_crystal_density_diffrn 1.412
_exptl_crystal_description block
_exptl_crystal_F_000 244
_exptl_crystal_recrystallization_method 'Re-crystallisation from solvent'
_exptl_crystal_size_max 0.25
_exptl_crystal_size_mid 0.2
_exptl_crystal_size_min 0.2
_refine_diff_density_max 0.257
_refine_diff_density_min -0.275
_refine_diff_density_rms 0.062
_refine_ls_extinction_coef 0.026(5)
_refine_ls_extinction_expression Fc^*^=kFc[1+0.001xFc^2^\l^3^/sin(2\q)]^-1/4^
_refine_ls_extinction_method 'SHELXL-2014/7 (Sheldrick 2014'
_refine_ls_goodness_of_fit_ref 1.047
_refine_ls_hydrogen_treatment constr
_refine_ls_matrix_type full
_refine_ls_number_parameters 156
_refine_ls_number_reflns 2534
_refine_ls_number_restraints 0
_refine_ls_restrained_S_all 1.047
_refine_ls_R_factor_all 0.0735
_refine_ls_R_factor_gt 0.0544
_refine_ls_shift/su_max 0.000
_refine_ls_shift/su_mean 0.000
_refine_ls_structure_factor_coef Fsqd
_refine_ls_weighting_details 'w=1/[\s^2^(Fo^2^)+(0.0430P)^2^+0.0408P] where P=(Fo^2^+2Fc^2^)/3'
_refine_ls_weighting_scheme calc
_refine_ls_wR_factor_gt 0.1159
_refine_ls_wR_factor_ref 0.1323
_reflns_Friedel_coverage 0.000
_reflns_number_gt 1911
_reflns_number_total 2534
_reflns_threshold_expression 'I > 2\s(I)'
_cod_data_source_file d2nj04147b2.cif
_cod_data_source_block 20210827a
_cod_depositor_comments 'Adding full bibliography for 7061950--7061952.cif.'
_cod_database_code 7061950
_shelx_shelxl_version_number 2014/7
_chemical_oxdiff_formula C1H1N1O1
_shelx_space_group_comment
;
The symmetry employed for this shelxl refinement is uniquely defined
by the following loop, which should always be used as a source of
symmetry information in preference to the above space-group names.
They are only intended as comments.
;
_diffrn_oxdiff_digest_frames
;
01944a6fcc01521f6fca6c0adef704e365000329153
;
_reflns_odcompleteness_completeness 99.73
_reflns_odcompleteness_iscentric 1
_reflns_odcompleteness_theta 26.32
_olex2_refinement_description
;
1. Fixed Uiso
 At 1.2 times of:
  All C(H) groups, All C(H,H) groups
 At 1.5 times of:
  All C(H,H,H) groups
2.a Secondary CH2 refined with riding coordinates:
 C9(H9A,H9B), C11(H11A,H11B)
2.b Aromatic/amide H refined with riding coordinates:
 C4(H4), C5(H5), C6(H6), C7(H7), C8(H8)
2.c Idealised Me refined as rotating group:
 C12(H12A,H12B,H12C)
;
_olex2_submission_special_instructions 'No special instructions were received'
_oxdiff_exptl_absorpt_empirical_details
;
Empirical correction (ABSPACK) includes:
- Absorption correction using spherical harmonics
- Frame scaling
;
_oxdiff_exptl_absorpt_empirical_full_max 1.331
_oxdiff_exptl_absorpt_empirical_full_min 0.707

loop_
_space_group_symop_operation_xyz
'x, y, z'
'-x, -y, -z'

loop_
_atom_site_label
_atom_site_type_symbol
_atom_site_fract_x
_atom_site_fract_y
_atom_site_fract_z
_atom_site_U_iso_or_equiv
_atom_site_adp_type
_atom_site_occupancy
_atom_site_site_symmetry_order
_atom_site_calc_flag
_atom_site_refinement_flags_posn
_atom_site_refinement_flags_adp
_atom_site_refinement_flags_occupancy
_atom_site_disorder_assembly
_atom_site_disorder_group
O1 O 0.3729(2) 0.67067(14) 0.36114(10) 0.0156(3) Uani 1 1 d . . . . .
O2 O 0.1815(2) 0.83940(15) 0.14661(10) 0.0221(3) Uani 1 1 d . . . . .
O3 O 0.1918(2) 0.64512(14) 0.02435(10) 0.0178(3) Uani 1 1 d . . . . .
N1 N 0.7761(3) 0.58237(18) 0.36382(12) 0.0196(4) Uani 1 1 d . . . . .
N2 N 0.7213(3) 0.52590(19) 0.26742(12) 0.0196(4) Uani 1 1 d . . . . .
C1 C 0.5676(3) 0.6663(2) 0.41535(14) 0.0148(4) Uani 1 1 d . . . . .
C2 C 0.4856(3) 0.5798(2) 0.26988(14) 0.0149(4) Uani 1 1 d . . . . .
C3 C 0.5222(3) 0.7547(2) 0.51908(14) 0.0153(4) Uani 1 1 d . . . . .
C4 C 0.2940(3) 0.8621(2) 0.55427(15) 0.0176(4) Uani 1 1 d . . . . .
H4 H 0.1649 0.8738 0.5138 0.021 Uiso 1 1 calc R . . . .
C5 C 0.2589(3) 0.9518(2) 0.64967(16) 0.0210(4) Uani 1 1 d . . . . .
H5 H 0.1064 1.0234 0.6735 0.025 Uiso 1 1 calc R . . . .
C6 C 0.4523(4) 0.9339(2) 0.70917(15) 0.0217(4) Uani 1 1 d . . . . .
H6 H 0.4301 0.9951 0.7725 0.026 Uiso 1 1 calc R . . . .
C7 C 0.6786(4) 0.8255(2) 0.67512(15) 0.0213(4) Uani 1 1 d . . . . .
H7 H 0.8067 0.8131 0.7162 0.026 Uiso 1 1 calc R . . . .
C8 C 0.7148(3) 0.7356(2) 0.58016(15) 0.0175(4) Uani 1 1 d . . . . .
H8 H 0.8668 0.6629 0.5573 0.021 Uiso 1 1 calc R . . . .
C9 C 0.3368(3) 0.5475(2) 0.18929(15) 0.0177(4) Uani 1 1 d . . . . .
H9A H 0.2012 0.5034 0.2295 0.021 Uiso 1 1 calc R . . . .
H9B H 0.4400 0.4625 0.1398 0.021 Uiso 1 1 calc R . . . .
C10 C 0.2302(3) 0.6968(2) 0.11992(14) 0.0159(4) Uani 1 1 d . . . . .
C11 C 0.0560(3) 0.7698(2) -0.04708(15) 0.0192(4) Uani 1 1 d . . . . .
H11A H 0.0982 0.7341 -0.1233 0.023 Uiso 1 1 calc R . . . .
H11B H 0.1027 0.8742 -0.0443 0.023 Uiso 1 1 calc R . . . .
C12 C -0.2188(3) 0.7941(2) -0.00924(16) 0.0212(4) Uani 1 1 d . . . . .
H12A H -0.3066 0.8730 -0.0582 0.032 Uiso 1 1 calc GR . . . .
H12B H -0.2612 0.8347 0.0649 0.032 Uiso 1 1 calc GR . . . .
H12C H -0.2638 0.6900 -0.0102 0.032 Uiso 1 1 calc GR . . . .

loop_
_atom_site_aniso_label
_atom_site_aniso_U_11
_atom_site_aniso_U_22
_atom_site_aniso_U_33
_atom_site_aniso_U_23
_atom_site_aniso_U_13
_atom_site_aniso_U_12
O1 0.0136(6) 0.0180(6) 0.0149(7) -0.0030(5) -0.0021(5) -0.0024(5)
O2 0.0283(7) 0.0161(7) 0.0216(7) -0.0027(5) -0.0044(6) -0.0033(5)
O3 0.0201(7) 0.0177(7) 0.0142(7) -0.0033(5) -0.0048(5) 0.0005(5)
N1 0.0181(8) 0.0222(8) 0.0174(8) -0.0051(7) -0.0014(6) -0.0027(6)
N2 0.0178(8) 0.0233(8) 0.0172(8) -0.0024(7) -0.0026(6) -0.0039(6)
C1 0.0133(9) 0.0143(8) 0.0170(9) 0.0027(7) -0.0037(7) -0.0039(7)
C2 0.0160(9) 0.0126(8) 0.0140(9) 0.0005(7) 0.0001(7) -0.0016(7)
C3 0.0164(9) 0.0133(8) 0.0163(9) 0.0024(7) -0.0010(7) -0.0052(7)
C4 0.0166(9) 0.0172(9) 0.0188(9) 0.0003(7) -0.0013(7) -0.0048(7)
C5 0.0226(10) 0.0181(9) 0.0203(10) -0.0025(8) 0.0031(8) -0.0052(8)
C6 0.0299(11) 0.0220(9) 0.0143(9) -0.0015(8) 0.0004(8) -0.0110(8)
C7 0.0267(10) 0.0222(10) 0.0184(10) 0.0023(8) -0.0061(8) -0.0114(8)
C8 0.0181(9) 0.0176(9) 0.0175(9) 0.0026(7) -0.0030(7) -0.0062(7)
C9 0.0170(9) 0.0183(9) 0.0172(9) -0.0018(7) -0.0011(7) -0.0036(7)
C10 0.0116(8) 0.0199(9) 0.0150(9) -0.0019(7) 0.0003(7) -0.0030(7)
C11 0.0232(10) 0.0193(9) 0.0137(9) 0.0014(7) -0.0060(7) -0.0010(7)
C12 0.0227(10) 0.0197(9) 0.0215(10) -0.0025(8) -0.0065(8) -0.0032(8)

loop_
_atom_type_symbol
_atom_type_description
_atom_type_scat_dispersion_real
_atom_type_scat_dispersion_imag
_atom_type_scat_source
C C 0.0033 0.0016 'International Tables Vol C Tables 4.2.6.8 and 6.1.1.4'
H H 0.0000 0.0000 'International Tables Vol C Tables 4.2.6.8 and 6.1.1.4'
N N 0.0061 0.0033 'International Tables Vol C Tables 4.2.6.8 and 6.1.1.4'
O O 0.0106 0.0060 'International Tables Vol C Tables 4.2.6.8 and 6.1.1.4'

loop_
_geom_angle_atom_site_label_1
_geom_angle_atom_site_label_2
_geom_angle_atom_site_label_3
_geom_angle
_geom_angle_site_symmetry_1
_geom_angle_site_symmetry_3
_geom_angle_publ_flag
C2 O1 C1 102.21(12) . . ?
C10 O3 C11 117.11(13) . . ?
C1 N1 N2 105.96(15) . . ?
C2 N2 N1 106.38(13) . . ?
O1 C1 C3 119.12(14) . . ?
N1 C1 O1 112.71(15) . . ?
N1 C1 C3 128.15(17) . . ?
O1 C2 C9 120.13(14) . . ?
N2 C2 O1 112.74(16) . . ?
N2 C2 C9 127.08(15) . . ?
C4 C3 C1 120.91(17) . . ?
C4 C3 C8 120.07(16) . . ?
C8 C3 C1 118.96(15) . . ?
C3 C4 H4 120.0 . . ?
C5 C4 C3 120.06(18) . . ?
C5 C4 H4 120.0 . . ?
C4 C5 H5 120.2 . . ?
C6 C5 C4 119.55(17) . . ?
C6 C5 H5 120.2 . . ?
C5 C6 H6 119.8 . . ?
C5 C6 C7 120.49(17) . . ?
C7 C6 H6 119.8 . . ?
C6 C7 H7 119.9 . . ?
C8 C7 C6 120.24(19) . . ?
C8 C7 H7 119.9 . . ?
C3 C8 H8 120.2 . . ?
C7 C8 C3 119.57(17) . . ?
C7 C8 H8 120.2 . . ?
C2 C9 H9A 108.5 . . ?
C2 C9 H9B 108.5 . . ?
C2 C9 C10 115.07(14) . . ?
H9A C9 H9B 107.5 . . ?
C10 C9 H9A 108.5 . . ?
C10 C9 H9B 108.5 . . ?
O2 C10 O3 125.11(18) . . ?
O2 C10 C9 125.84(17) . . ?
O3 C10 C9 109.03(14) . . ?
O3 C11 H11A 109.7 . . ?
O3 C11 H11B 109.7 . . ?
O3 C11 C12 109.99(15) . . ?
H11A C11 H11B 108.2 . . ?
C12 C11 H11A 109.7 . . ?
C12 C11 H11B 109.7 . . ?
C11 C12 H12A 109.5 . . ?
C11 C12 H12B 109.5 . . ?
C11 C12 H12C 109.5 . . ?
H12A C12 H12B 109.5 . . ?
H12A C12 H12C 109.5 . . ?
H12B C12 H12C 109.5 . . ?

loop_
_geom_bond_atom_site_label_1
_geom_bond_atom_site_label_2
_geom_bond_distance
_geom_bond_site_symmetry_2
_geom_bond_publ_flag
O1 C1 1.367(2) . ?
O1 C2 1.3634(19) . ?
O2 C10 1.204(2) . ?
O3 C10 1.342(2) . ?
O3 C11 1.462(2) . ?
N1 N2 1.407(2) . ?
N1 C1 1.292(2) . ?
N2 C2 1.289(2) . ?
C1 C3 1.464(2) . ?
C2 C9 1.476(3) . ?
C3 C4 1.392(2) . ?
C3 C8 1.392(3) . ?
C4 H4 0.9300 . ?
C4 C5 1.388(2) . ?
C5 H5 0.9300 . ?
C5 C6 1.384(3) . ?
C6 H6 0.9300 . ?
C6 C7 1.385(3) . ?
C7 H7 0.9300 . ?
C7 C8 1.383(2) . ?
C8 H8 0.9300 . ?
C9 H9A 0.9700 . ?
C9 H9B 0.9700 . ?
C9 C10 1.511(3) . ?
C11 H11A 0.9700 . ?
C11 H11B 0.9700 . ?
C11 C12 1.505(2) . ?
C12 H12A 0.9600 . ?
C12 H12B 0.9600 . ?
C12 H12C 0.9600 . ?
